data_4126373
loop_
_publ_author_name
'Niemeyer, Zachary L.'
'Pindi, Suresh'
'Khrakovsky, Dimitri A.'
'Kuzniewski, Christian N.'
'Hong, Cynthia M.'
'Joyce, Leo A.'
'Sigman, Matthew S.'
'Toste, F. Dean'

_publ_section_title
;
 Parameterization of Acyclic Diaminocarbene Ligands Applied to a
 Gold(I)-Catalyzed Enantioselective Tandem Rearrangement/Cyclization
;
_journal_name_full 'Journal of the American Chemical Society'
_journal_paper_doi 10.1021/jacs.7b08791
_journal_year 2017
_chemical_absolute_configuration ad
_chemical_formula_sum 'C70 H68 Au2 Cl2 F12 N6 O2'
_chemical_formula_weight 1718.13
_chemical_name_common cmh_sp_1027
_space_group_crystal_system triclinic
_space_group_IT_number 1
_space_group_name_Hall 'P 1'
_space_group_name_H-M_alt 'P 1'
_symmetry_space_group_name_Hall 'P 1'
_symmetry_space_group_name_H-M 'P 1'
_atom_sites_solution_hydrogens geom
_audit_creation_method SHELXL-2016/6
_cell_angle_alpha 99.429(3)
_cell_angle_beta 103.897(2)
_cell_angle_gamma 101.439(2)
_cell_formula_units_Z 1
_cell_length_a 11.2332(15)
_cell_length_b 13.4974(18)
_cell_length_c 13.5685(18)
_cell_measurement_reflns_used 9883
_cell_measurement_temperature 100(2)
_cell_measurement_theta_max 25.51
_cell_measurement_theta_min 2.47
_cell_volume 1908.4(4)
_computing_cell_refinement 'Bruker SAINT V8.34A'
_computing_data_collection 'Bruker APEX2'
_computing_data_reduction 'Bruker SAINT V8.34a'
_computing_molecular_graphics ORTEP-32
_computing_publication_material WinGX
_computing_structure_refinement 'SHELXL-2016/6 (Sheldrick, 2016)'
_computing_structure_solution 'SHELXS-97 (Sheldrick 2008)'
_diffrn_ambient_temperature 100(2)
_diffrn_detector_area_resol_mean 8.366
_diffrn_measured_fraction_theta_full 1.000
_diffrn_measured_fraction_theta_max 0.999
_diffrn_measurement_device_type 'Bruker APEX-II CCD'
_diffrn_measurement_method 'phi and omega scans'
_diffrn_radiation_type MoK\a
_diffrn_radiation_wavelength 0.71073
_diffrn_reflns_av_unetI/netI 0.0441
_diffrn_reflns_Laue_measured_fraction_full 1.000
_diffrn_reflns_Laue_measured_fraction_max 0.999
_diffrn_reflns_limit_h_max 13
_diffrn_reflns_limit_h_min -13
_diffrn_reflns_limit_k_max 16
_diffrn_reflns_limit_k_min -16
_diffrn_reflns_limit_l_max 16
_diffrn_reflns_limit_l_min -16
_diffrn_reflns_number 13583
_diffrn_reflns_point_group_measured_fraction_full 0.991
_diffrn_reflns_point_group_measured_fraction_max 0.990
_diffrn_reflns_theta_full 25.000
_diffrn_reflns_theta_max 25.375
_diffrn_reflns_theta_min 1.579
_diffrn_source 'microfocus sealed tube'
_exptl_absorpt_coefficient_mu 3.983
_exptl_absorpt_correction_T_max 0.745
_exptl_absorpt_correction_T_min 0.504
_exptl_absorpt_correction_type multi-scan
_exptl_absorpt_process_details SADABS
_exptl_crystal_colour colourless
_exptl_crystal_density_diffrn 1.495
_exptl_crystal_description block
_exptl_crystal_F_000 846
_exptl_crystal_size_max 0.100
_exptl_crystal_size_mid 0.100
_exptl_crystal_size_min 0.100
_refine_diff_density_max 2.007
_refine_diff_density_min -4.438
_refine_diff_density_rms 0.150
_refine_ls_abs_structure_details
;
 Flack x determined using 5984 quotients [(I+)-(I-)]/[(I+)+(I-)]
 (Parsons, Flack and Wagner, Acta Cryst. B69 (2013) 249-259).
;
_refine_ls_abs_structure_Flack 0.023(5)
_refine_ls_extinction_method none
_refine_ls_goodness_of_fit_ref 1.070
_refine_ls_hydrogen_treatment constr
_refine_ls_matrix_type full
_refine_ls_number_parameters 824
_refine_ls_number_reflns 13583
_refine_ls_number_restraints 95
_refine_ls_restrained_S_all 1.070
_refine_ls_R_factor_all 0.0477
_refine_ls_R_factor_gt 0.0462
_refine_ls_shift/su_max 3.870
_refine_ls_shift/su_mean 0.164
_refine_ls_structure_factor_coef Fsqd
_refine_ls_weighting_details 'w=1/[\s^2^(Fo^2^)+(0.0692P)^2^+4.4589P] where P=(Fo^2^+2Fc^2^)/3'
_refine_ls_weighting_scheme calc
_refine_ls_wR_factor_gt 0.1116
_refine_ls_wR_factor_ref 0.1129
_reflns_Friedel_coverage 0.981
_reflns_Friedel_fraction_full 0.982
_reflns_Friedel_fraction_max 0.980
_reflns_number_gt 13005
_reflns_number_total 13583
_reflns_threshold_expression 'I > 2\s(I)'
_cod_data_source_file ja7b08791_si_001.cif
_cod_data_source_block shelx
_cod_database_code 4126373
_shelx_shelxl_version_number 2016/6
_shelx_space_group_comment
;
The symmetry employed for this shelxl refinement is uniquely defined
by the following loop, which should always be used as a source of
symmetry information in preference to the above space-group names.
They are only intended as comments.
;
_shelx_estimated_absorpt_t_min 0.692
_shelx_estimated_absorpt_t_max 0.692

loop_
_space_group_symop_operation_xyz
'x, y, z'

loop_
_atom_site_label
_atom_site_type_symbol
_atom_site_fract_x
_atom_site_fract_y
_atom_site_fract_z
_atom_site_U_iso_or_equiv
_atom_site_adp_type
_atom_site_occupancy
_atom_site_site_symmetry_order
_atom_site_calc_flag
_atom_site_refinement_flags_posn
_atom_site_refinement_flags_adp
C1 C 0.1054(16) 0.2554(18) 0.1289(18) 0.027(5) Uani 1 1 d . .
C2 C -0.1198(17) 0.2492(17) 0.1165(18) 0.025(5) Uani 1 1 d . .
C3 C -0.2296(17) 0.188(2) 0.2272(19) 0.027(4) Uani 1 1 d . .
H3 H -0.231352 0.158048 0.285833 0.032 Uiso 1 1 calc R U
C4 C -0.3377(17) 0.2117(18) 0.1752(19) 0.026(4) Uani 1 1 d . .
H4 H -0.412496 0.196511 0.196672 0.031 Uiso 1 1 calc R U
C5 C -0.3370(15) 0.2590(16) 0.0899(19) 0.028(5) Uani 1 1 d . .
H5 H -0.410011 0.279555 0.057227 0.034 Uiso 1 1 calc R U
C6 C -0.228(2) 0.277(2) 0.052(3) 0.031(7) Uani 1 1 d . .
C7 C -0.3055(17) 0.380(2) -0.056(2) 0.036(6) Uani 1 1 d . .
H7A H -0.305745 0.431754 0.005137 0.044 Uiso 1 1 calc R U
H7B H -0.391000 0.332299 -0.083437 0.044 Uiso 1 1 calc R U
C8 C -0.274(2) 0.433(2) -0.136(2) 0.042(6) Uani 1 1 d . .
C9 C -0.3718(18) 0.494(2) -0.165(2) 0.034(5) Uani 1 1 d . .
H9A H -0.457449 0.446469 -0.186971 0.041 Uiso 1 1 calc R U
H9B H -0.366100 0.546671 -0.103056 0.041 Uiso 1 1 calc R U
C10 C -0.1420(17) 0.504(2) -0.1058(19) 0.034(5) Uani 1 1 d . .
H10A H -0.131005 0.557982 -0.042912 0.041 Uiso 1 1 calc R U
H10B H -0.078715 0.463549 -0.088397 0.041 Uiso 1 1 calc R U
C11 C -0.289(3) 0.352(2) -0.234(2) 0.045(6) Uani 1 1 d . .
H11A H -0.375221 0.305370 -0.256275 0.054 Uiso 1 1 calc R U
H11B H -0.227433 0.309438 -0.218400 0.054 Uiso 1 1 calc R U
C12 C -0.354(2) 0.5462(19) -0.2506(18) 0.033(5) Uani 1 1 d . .
H12 H -0.417345 0.587982 -0.265279 0.039 Uiso 1 1 calc R U
C13 C -0.364(3) 0.466(3) -0.356(3) 0.060(9) Uani 1 1 d . .
H13A H -0.449206 0.418016 -0.383402 0.073 Uiso 1 1 calc R U
H13B H -0.347108 0.503440 -0.410120 0.073 Uiso 1 1 calc R U
C14 C -0.266(4) 0.407(3) -0.327(3) 0.060(10) Uani 1 1 d . .
H14 H -0.274770 0.351478 -0.389289 0.072 Uiso 1 1 calc R U
C15 C -0.217(3) 0.619(2) -0.220(2) 0.042(5) Uani 1 1 d . .
H15A H -0.204152 0.649833 -0.279237 0.050 Uiso 1 1 calc R U
H15B H -0.205597 0.675415 -0.159928 0.050 Uiso 1 1 calc R U
C16 C -0.143(3) 0.468(3) -0.297(2) 0.055(8) Uani 1 1 d . .
H16A H -0.128117 0.502439 -0.353689 0.066 Uiso 1 1 calc R U
H16B H -0.082657 0.424601 -0.283946 0.066 Uiso 1 1 calc R U
C17 C -0.119(2) 0.556(2) -0.192(2) 0.043(6) Uani 1 1 d . .
H17 H -0.030864 0.601571 -0.171817 0.052 Uiso 1 1 calc R U
C18 C 0.213(2) 0.160(2) 0.246(3) 0.071(11) Uani 1 1 d . .
C19 C 0.2637(19) 0.089(2) 0.173(3) 0.049(8) Uani 1 1 d . .
C20 C 0.3716(18) 0.0677(18) 0.236(2) 0.031(5) Uani 1 1 d . .
H20 H 0.418791 0.032213 0.199701 0.038 Uiso 1 1 calc R U
C21 C 0.4178(15) 0.0919(15) 0.3434(16) 0.024(4) Uani 1 1 d . .
C22 C 0.3574(13) 0.1444(15) 0.4046(15) 0.021(4) Uani 1 1 d . .
C23 C 0.2543(18) 0.1816(19) 0.3477(19) 0.033(5) Uani 1 1 d . .
C24 C 0.4014(16) 0.1678(18) 0.5194(18) 0.029(4) Uani 1 1 d . .
H24A H 0.327705 0.167763 0.547417 0.035 Uiso 1 1 calc R U
H24B H 0.459224 0.237954 0.544830 0.035 Uiso 1 1 calc R U
C25 C 0.4700(18) 0.0893(17) 0.5601(16) 0.038(5) Uani 1 1 d . .
H25A H 0.410488 0.019894 0.541387 0.045 Uiso 1 1 calc R U
H25B H 0.503337 0.110017 0.636869 0.045 Uiso 1 1 calc R U
C26 C 0.5787(15) 0.0855(14) 0.5113(15) 0.034(4) Uani 1 1 d . .
H26A H 0.627963 0.038647 0.540592 0.040 Uiso 1 1 calc R U
H26B H 0.636102 0.155647 0.527839 0.040 Uiso 1 1 calc R U
C27 C 0.5249(19) 0.046(2) 0.390(2) 0.040(6) Uani 1 1 d . .
H27A H 0.594117 0.063132 0.357772 0.048 Uiso 1 1 calc R U
H27B H 0.493953 -0.030726 0.373704 0.048 Uiso 1 1 calc R U
C28 C 0.2298(12) 0.0693(13) 0.0722(10) 0.046(6) Uani 1 1 d G .
C29 C 0.3152(9) 0.0711(15) 0.0130(12) 0.040(5) Uani 1 1 d G .
H29 H 0.403607 0.090140 0.046403 0.048 Uiso 1 1 calc R U
C30 C 0.2711(13) 0.0452(15) -0.0951(12) 0.044(5) Uani 1 1 d G .
C31 C 0.1418(14) 0.0173(16) -0.1439(10) 0.050(6) Uani 1 1 d G .
H31 H 0.111652 -0.000411 -0.217787 0.060 Uiso 1 1 calc R U
C32 C 0.0564(9) 0.0155(15) -0.0847(13) 0.070(8) Uani 1 1 d G U
C33 C 0.1004(10) 0.0415(13) 0.0233(13) 0.067(7) Uani 1 1 d G U
H33 H 0.042112 0.040191 0.063808 0.080 Uiso 1 1 calc R U
C34 C 0.371(3) 0.055(2) -0.157(3) 0.047(7) Uani 1 1 d . .
C35 C -0.077(3) -0.018(2) -0.155(2) 0.045(6) Uani 1 1 d . .
C36 C 0.3332(15) 0.4646(17) 0.3326(16) 0.024(4) Uani 1 1 d . .
C37 C 0.5558(16) 0.4719(17) 0.3367(18) 0.024(4) Uani 1 1 d . .
C38 C 0.6735(18) 0.365(2) 0.4032(18) 0.027(4) Uani 1 1 d . .
H38 H 0.678651 0.310611 0.439394 0.032 Uiso 1 1 calc R U
C39 C 0.7768(18) 0.407(2) 0.378(2) 0.037(6) Uani 1 1 d . .
H39 H 0.851527 0.383038 0.391908 0.045 Uiso 1 1 calc R U
C40 C 0.7663(18) 0.4948(18) 0.326(2) 0.038(6) Uani 1 1 d . .
H40 H 0.837097 0.529891 0.308014 0.046 Uiso 1 1 calc R U
C41 C 0.663(2) 0.524(2) 0.306(2) 0.025(5) Uani 1 1 d . .
C42 C 0.7283(19) 0.641(2) 0.209(2) 0.035(5) Uani 1 1 d . .
H42A H 0.725979 0.582255 0.153273 0.041 Uiso 1 1 calc R U
H42B H 0.815216 0.664440 0.256523 0.041 Uiso 1 1 calc R U
C43 C 0.692(2) 0.7313(19) 0.1596(19) 0.033(5) Uani 1 1 d . .
C44 C 0.701(3) 0.828(2) 0.238(3) 0.049(7) Uani 1 1 d . .
H44A H 0.637161 0.813167 0.276116 0.059 Uiso 1 1 calc R U
H44B H 0.785975 0.850251 0.288749 0.059 Uiso 1 1 calc R U
C45 C 0.789(2) 0.752(2) 0.097(2) 0.038(5) Uani 1 1 d . .
H45A H 0.783517 0.687662 0.047034 0.046 Uiso 1 1 calc R U
H45B H 0.876091 0.776303 0.144091 0.046 Uiso 1 1 calc R U
C46 C 0.5576(19) 0.6927(19) 0.0837(19) 0.032(5) Uani 1 1 d . .
H46A H 0.551176 0.628522 0.033328 0.039 Uiso 1 1 calc R U
H46B H 0.494646 0.677354 0.122627 0.039 Uiso 1 1 calc R U
C47 C 0.757(3) 0.838(2) 0.035(2) 0.047(6) Uani 1 1 d . .
H47 H 0.819171 0.852283 -0.005548 0.056 Uiso 1 1 calc R U
C48 C 0.776(3) 0.934(3) 0.117(3) 0.061(9) Uani 1 1 d . .
H48A H 0.760879 0.991912 0.083716 0.073 Uiso 1 1 calc R U
H48B H 0.864422 0.953750 0.162502 0.073 Uiso 1 1 calc R U
C49 C 0.679(3) 0.908(3) 0.183(4) 0.065(11) Uani 1 1 d . .
H49 H 0.683816 0.972452 0.234256 0.078 Uiso 1 1 calc R U
C50 C 0.534(3) 0.870(2) 0.096(3) 0.060(8) Uani 1 1 d . .
H50A H 0.467878 0.854713 0.132212 0.071 Uiso 1 1 calc R U
H50B H 0.518312 0.924743 0.058561 0.071 Uiso 1 1 calc R U
C51 C 0.532(3) 0.779(2) 0.026(3) 0.048(7) Uani 1 1 d . .
H51 H 0.445033 0.753582 -0.024713 0.058 Uiso 1 1 calc R U
C52 C 0.630(3) 0.797(3) -0.038(3) 0.060(8) Uani 1 1 d . .
H52A H 0.625539 0.731060 -0.084278 0.072 Uiso 1 1 calc R U
H52B H 0.609885 0.847053 -0.081535 0.072 Uiso 1 1 calc R U
C53 C 0.2312(16) 0.3534(16) 0.4263(17) 0.028(4) Uani 1 1 d . .
C54 C 0.207(3) 0.253(3) 0.405(2) 0.084(14) Uani 1 1 d . .
C55 C 0.0948(15) 0.1995(17) 0.4463(19) 0.030(5) Uani 1 1 d . .
C56 C 0.0373(14) 0.2603(17) 0.5087(17) 0.030(5) Uani 1 1 d . .
C57 C 0.0765(18) 0.3671(19) 0.5246(19) 0.031(5) Uani 1 1 d . .
H57 H 0.036794 0.409041 0.562738 0.038 Uiso 1 1 calc R U
C58 C 0.1710(13) 0.4143(15) 0.4871(16) 0.023(4) Uani 1 1 d . .
C59 C -0.0684(18) 0.207(2) 0.546(2) 0.042(6) Uani 1 1 d . .
H59A H -0.067111 0.249830 0.612684 0.050 Uiso 1 1 calc R U
H59B H -0.149882 0.201942 0.494745 0.050 Uiso 1 1 calc R U
C60 C -0.0636(17) 0.1060(15) 0.5603(14) 0.034(4) Uani 1 1 d . .
H60A H -0.137396 0.075314 0.582874 0.041 Uiso 1 1 calc R U
H60B H 0.014417 0.109517 0.614873 0.041 Uiso 1 1 calc R U
C61 C -0.0650(17) 0.0394(15) 0.4581(17) 0.034(4) Uani 1 1 d . .
H61A H -0.141531 0.038664 0.403190 0.041 Uiso 1 1 calc R U
H61B H -0.068780 -0.032749 0.465852 0.041 Uiso 1 1 calc R U
C62 C 0.0542(17) 0.0811(17) 0.4250(19) 0.032(5) Uani 1 1 d . .
H62A H 0.124864 0.055649 0.462627 0.038 Uiso 1 1 calc R U
H62B H 0.037667 0.052681 0.349614 0.038 Uiso 1 1 calc R U
C63 C 0.1245(8) 0.5910(10) 0.5185(12) 0.025(4) Uani 1 1 d G .
H63 H 0.037898 0.554832 0.499777 0.030 Uiso 1 1 calc R U
C64 C 0.2173(11) 0.5363(8) 0.5206(13) 0.030(4) Uani 1 1 d G .
C65 C 0.3441(10) 0.5893(10) 0.5480(14) 0.105(12) Uani 1 1 d G U
H65 H 0.407519 0.551850 0.549372 0.126 Uiso 1 1 calc R U
C66 C 0.3781(8) 0.6970(10) 0.5733(13) 0.032(4) Uani 1 1 d G U
C67 C 0.2853(11) 0.7518(8) 0.5712(12) 0.035(4) Uani 1 1 d G .
H67 H 0.308487 0.825440 0.588515 0.042 Uiso 1 1 calc R U
C68 C 0.1585(10) 0.6988(10) 0.5438(12) 0.028(4) Uani 1 1 d G .
C69 C 0.053(3) 0.753(3) 0.556(3) 0.057(8) Uani 1 1 d . .
C70 C 0.513(2) 0.759(3) 0.600(3) 0.059(10) Uani 1 1 d . .
N1 N 0.1088(13) 0.1967(15) 0.1949(14) 0.024(4) Uani 1 1 d . .
H1 H 0.037506 0.176391 0.210474 0.029 Uiso 1 1 calc R U
N2 N -0.0079(13) 0.2752(16) 0.0898(16) 0.026(4) Uani 1 1 d . .
H2 H -0.010983 0.309712 0.039903 0.031 Uiso 1 1 calc R U
N3 N -0.1185(13) 0.2047(15) 0.1981(16) 0.028(4) Uani 1 1 d . .
N4 N 0.3345(13) 0.3945(15) 0.3948(14) 0.026(4) Uani 1 1 d . .
H4A H 0.404678 0.374657 0.415652 0.031 Uiso 1 1 calc R U
N5 N 0.4422(13) 0.5014(17) 0.3119(15) 0.024(4) Uani 1 1 d . .
H5A H 0.441939 0.551444 0.277670 0.028 Uiso 1 1 calc R U
N6 N 0.5643(14) 0.3919(15) 0.3824(15) 0.026(4) Uani 1 1 d . .
O1 O -0.2126(12) 0.3217(13) -0.0231(13) 0.027(3) Uani 1 1 d . .
O2 O 0.6382(12) 0.6064(13) 0.2666(15) 0.030(4) Uani 1 1 d . .
F1 F 0.398(4) -0.047(3) -0.179(3) 0.157(14) Uani 1 1 d . U
F2 F 0.466(3) 0.108(4) -0.122(3) 0.23(3) Uani 1 1 d . U
F3 F 0.328(3) 0.021(4) -0.249(2) 0.18(2) Uani 1 1 d . U
F4 F -0.107(2) 0.023(4) -0.245(3) 0.125(14) Uani 1 1 d . U
F5 F -0.1526(12) 0.0158(16) -0.0913(15) 0.058(4) Uani 1 1 d . U
F6 F -0.1255(18) -0.119(2) -0.1779(18) 0.085(7) Uani 1 1 d . U
F7 F -0.0293(17) 0.7341(18) 0.4560(19) 0.085(8) Uani 1 1 d . U
F8 F 0.0980(17) 0.8554(14) 0.5737(16) 0.066(5) Uani 1 1 d . U
F9 F -0.016(2) 0.7206(15) 0.6043(19) 0.086(7) Uani 1 1 d . U
F10 F 0.5628(15) 0.7896(16) 0.7035(15) 0.065(5) Uani 1 1 d . U
F11 F 0.5269(14) 0.8353(16) 0.562(3) 0.079(8) Uani 1 1 d . U
F12 F 0.5847(11) 0.6993(12) 0.5674(15) 0.050(4) Uani 1 1 d . U
Cl1 Cl 0.4382(4) 0.4040(4) 0.0586(4) 0.0296(11) Uani 1 1 d . .
Cl2 Cl -0.0102(3) 0.5315(4) 0.1771(4) 0.0245(10) Uani 1 1 d . .
Au1 Au 0.25767(3) 0.32193(3) 0.09038(3) 0.0213(2) Uani 1 1 d . .
Au2 Au 0.17461(3) 0.49908(4) 0.26369(4) 0.0211(2) Uani 1 1 d . .

loop_
_atom_site_aniso_label
_atom_site_aniso_U_11
_atom_site_aniso_U_22
_atom_site_aniso_U_33
_atom_site_aniso_U_23
_atom_site_aniso_U_13
_atom_site_aniso_U_12
C1 0.032(8) 0.027(12) 0.028(12) 0.012(9) 0.013(7) 0.012(7)
C2 0.025(8) 0.022(11) 0.028(12) 0.006(9) 0.005(7) 0.008(7)
C3 0.027(7) 0.031(14) 0.024(13) 0.007(8) 0.010(7) 0.004(7)
C4 0.032(8) 0.023(11) 0.030(12) 0.010(9) 0.016(8) 0.011(7)
C5 0.021(7) 0.021(11) 0.039(13) 0.001(9) 0.004(7) 0.006(7)
C6 0.027(10) 0.032(15) 0.033(14) -0.003(11) 0.005(9) 0.013(9)
C7 0.020(8) 0.052(17) 0.029(13) -0.006(11) 0.007(7) 0.004(9)
C8 0.043(10) 0.050(16) 0.028(13) -0.007(11) 0.005(8) 0.024(10)
C9 0.040(9) 0.031(13) 0.029(13) -0.001(10) 0.006(8) 0.015(8)
C10 0.034(9) 0.043(15) 0.027(12) 0.002(11) 0.007(8) 0.020(9)
C11 0.074(14) 0.028(13) 0.034(14) 0.004(11) 0.009(11) 0.026(11)
C12 0.053(10) 0.031(12) 0.020(11) 0.006(9) 0.009(8) 0.024(9)
C13 0.095(19) 0.036(16) 0.033(16) -0.010(12) -0.006(13) 0.023(14)
C14 0.13(3) 0.035(14) 0.024(13) 0.008(11) 0.011(14) 0.044(15)
C15 0.083(15) 0.021(12) 0.021(12) 0.006(9) 0.014(10) 0.013(11)
C16 0.11(2) 0.054(16) 0.041(15) 0.027(13) 0.045(15) 0.058(17)
C17 0.045(10) 0.043(16) 0.049(16) 0.016(13) 0.022(10) 0.014(10)
C18 0.036(10) 0.028(14) 0.13(3) 0.032(17) -0.010(14) 0.006(9)
C19 0.033(9) 0.050(16) 0.09(2) 0.052(16) 0.037(12) 0.025(10)
C20 0.042(9) 0.023(11) 0.041(13) 0.012(9) 0.027(9) 0.012(8)
C21 0.027(7) 0.021(9) 0.026(10) 0.006(7) 0.011(6) 0.005(6)
C22 0.022(6) 0.021(9) 0.020(9) 0.005(7) 0.006(6) 0.006(6)
C23 0.036(8) 0.039(12) 0.032(12) 0.020(10) 0.015(8) 0.016(8)
C24 0.031(8) 0.031(11) 0.033(11) 0.016(9) 0.014(7) 0.011(7)
C25 0.046(10) 0.047(13) 0.036(10) 0.023(9) 0.017(8) 0.029(9)
C26 0.030(8) 0.032(9) 0.045(10) 0.022(8) 0.012(7) 0.011(7)
C27 0.046(10) 0.037(13) 0.062(16) 0.030(12) 0.036(10) 0.025(9)
C28 0.041(10) 0.027(12) 0.063(15) -0.011(10) 0.019(10) 0.004(8)
C29 0.046(10) 0.052(15) 0.027(10) 0.003(10) 0.017(8) 0.018(9)
C30 0.050(11) 0.051(16) 0.030(12) 0.017(10) 0.016(9) -0.001(10)
C31 0.073(14) 0.030(13) 0.046(13) 0.014(10) 0.015(11) 0.007(11)
C32 0.058(12) 0.063(16) 0.087(15) 0.048(14) 0.001(12) 0.009(11)
C33 0.026(8) 0.038(11) 0.131(16) 0.049(12) -0.006(10) 0.002(8)
C34 0.057(13) 0.028(13) 0.049(17) -0.007(11) 0.015(12) 0.007(9)
C35 0.061(13) 0.045(16) 0.021(10) 0.008(10) 0.004(9) 0.003(11)
C36 0.026(7) 0.027(11) 0.020(11) 0.004(9) 0.005(7) 0.012(7)
C37 0.026(8) 0.020(11) 0.027(12) 0.006(9) 0.012(7) 0.006(7)
C38 0.032(8) 0.032(14) 0.020(13) 0.005(8) 0.007(7) 0.017(8)
C39 0.022(8) 0.051(16) 0.038(14) 0.004(12) 0.011(8) 0.010(9)
C40 0.033(9) 0.020(11) 0.064(18) 0.006(11) 0.022(10) 0.004(8)
C41 0.030(10) 0.022(11) 0.020(12) 0.004(9) 0.006(8) 0.000(8)
C42 0.042(10) 0.038(14) 0.033(14) 0.017(12) 0.019(9) 0.012(9)
C43 0.056(11) 0.027(12) 0.032(12) 0.013(10) 0.026(9) 0.020(9)
C44 0.080(15) 0.023(13) 0.060(19) 0.010(12) 0.046(14) 0.017(11)
C45 0.059(11) 0.028(13) 0.041(15) 0.010(11) 0.034(10) 0.012(9)
C46 0.050(10) 0.029(12) 0.028(12) 0.012(10) 0.017(8) 0.022(9)
C47 0.073(14) 0.036(14) 0.045(16) 0.007(12) 0.041(13) 0.016(11)
C48 0.10(2) 0.030(16) 0.06(2) 0.016(15) 0.046(17) 0.001(14)
C49 0.083(19) 0.030(17) 0.10(3) 0.000(18) 0.06(2) 0.016(15)
C50 0.11(2) 0.036(14) 0.067(19) 0.029(13) 0.055(17) 0.041(15)
C51 0.069(13) 0.043(16) 0.056(18) 0.029(14) 0.031(12) 0.036(12)
C52 0.10(2) 0.040(17) 0.06(2) 0.011(14) 0.054(17) 0.035(15)
C53 0.032(8) 0.024(9) 0.030(11) 0.005(8) 0.011(7) 0.011(7)
C54 0.10(2) 0.07(2) 0.051(18) -0.036(15) -0.044(15) 0.068(19)
C55 0.020(7) 0.020(10) 0.048(13) 0.006(9) 0.007(7) 0.005(6)
C56 0.020(7) 0.030(11) 0.032(11) -0.007(8) 0.004(6) 0.007(7)
C57 0.040(9) 0.029(11) 0.031(12) 0.007(9) 0.015(8) 0.018(8)
C58 0.020(6) 0.027(10) 0.020(9) 0.003(8) 0.005(6) 0.007(6)
C59 0.033(9) 0.050(15) 0.048(15) 0.004(11) 0.017(9) 0.021(9)
C60 0.036(8) 0.045(10) 0.033(9) 0.015(8) 0.020(7) 0.017(8)
C61 0.036(8) 0.027(9) 0.046(12) 0.012(9) 0.022(8) 0.007(7)
C62 0.034(8) 0.028(11) 0.039(12) 0.006(9) 0.021(8) 0.008(7)
C63 0.034(8) 0.021(9) 0.024(10) 0.006(7) 0.013(7) 0.008(6)
C64 0.035(8) 0.023(9) 0.033(11) 0.011(8) 0.012(7) 0.008(7)
C65 0.14(2) 0.026(10) 0.15(3) 0.017(14) 0.028(19) 0.025(14)
C66 0.048(10) 0.021(8) 0.021(9) 0.003(6) 0.000(7) 0.011(7)
C67 0.061(11) 0.021(8) 0.026(10) 0.005(7) 0.016(9) 0.009(8)
C68 0.033(8) 0.026(9) 0.029(11) 0.007(8) 0.014(7) 0.013(7)
C69 0.065(16) 0.042(15) 0.06(2) -0.014(14) 0.008(15) 0.027(13)
C70 0.032(11) 0.06(2) 0.07(2) 0.030(17) -0.016(11) 0.003(11)
N1 0.026(6) 0.028(10) 0.022(9) 0.007(8) 0.008(6) 0.012(6)
N2 0.021(7) 0.034(11) 0.025(10) 0.012(9) 0.005(6) 0.004(6)
N3 0.027(7) 0.028(10) 0.030(11) 0.012(8) 0.009(6) 0.004(6)
N4 0.031(6) 0.030(10) 0.023(10) 0.010(8) 0.012(6) 0.015(6)
N5 0.020(6) 0.030(10) 0.020(10) 0.006(8) 0.006(6) 0.006(6)
N6 0.027(7) 0.021(10) 0.030(11) 0.002(8) 0.014(6) 0.003(6)
O1 0.031(6) 0.023(9) 0.028(9) 0.009(7) 0.007(5) 0.008(5)
O2 0.027(6) 0.022(9) 0.044(11) 0.004(8) 0.019(6) 0.004(6)
F1 0.20(2) 0.13(2) 0.15(2) -0.029(16) 0.086(19) 0.056(18)
F2 0.118(19) 0.30(5) 0.14(3) -0.17(3) 0.11(2) -0.15(3)
F3 0.109(18) 0.34(6) 0.057(16) -0.01(2) 0.063(15) -0.03(3)
F4 0.073(13) 0.21(4) 0.10(2) 0.10(2) 0.019(13) 0.019(18)
F5 0.047(6) 0.074(11) 0.065(11) 0.040(9) 0.019(6) 0.015(7)
F6 0.077(10) 0.087(15) 0.058(11) -0.006(10) 0.018(8) -0.033(10)
F7 0.064(10) 0.076(13) 0.090(13) -0.022(12) -0.023(9) 0.046(10)
F8 0.074(9) 0.034(8) 0.074(11) -0.013(7) -0.008(8) 0.029(7)
F9 0.126(15) 0.072(12) 0.136(18) 0.063(13) 0.107(15) 0.076(12)
F10 0.060(8) 0.064(11) 0.044(9) -0.015(8) -0.001(6) -0.003(7)
F11 0.039(7) 0.042(10) 0.14(2) 0.049(13) -0.008(10) -0.010(6)
F12 0.037(5) 0.027(6) 0.078(11) 0.002(7) 0.017(6) -0.006(5)
Cl1 0.0233(16) 0.035(3) 0.034(3) 0.011(2) 0.0120(16) 0.0064(16)
Cl2 0.0225(15) 0.023(2) 0.030(3) 0.009(2) 0.0075(14) 0.0071(14)
Au1 0.0216(4) 0.0220(5) 0.0224(5) 0.0067(4) 0.0076(3) 0.0068(3)
Au2 0.0217(4) 0.0215(5) 0.0216(5) 0.0060(4) 0.0073(3) 0.0066(3)

loop_
_atom_type_symbol
_atom_type_description
_atom_type_scat_dispersion_real
_atom_type_scat_dispersion_imag
_atom_type_scat_source
C C 0.0033 0.0016 'International Tables Vol C Tables 4.2.6.8 and 6.1.1.4'
H H 0.0000 0.0000 'International Tables Vol C Tables 4.2.6.8 and 6.1.1.4'
N N 0.0061 0.0033 'International Tables Vol C Tables 4.2.6.8 and 6.1.1.4'
O O 0.0106 0.0060 'International Tables Vol C Tables 4.2.6.8 and 6.1.1.4'
F F 0.0171 0.0103 'International Tables Vol C Tables 4.2.6.8 and 6.1.1.4'
Cl Cl 0.1484 0.1585 'International Tables Vol C Tables 4.2.6.8 and 6.1.1.4'
Au Au -2.0133 8.8022 'International Tables Vol C Tables 4.2.6.8 and 6.1.1.4'

loop_
_geom_angle_atom_site_label_1
_geom_angle_atom_site_label_2
_geom_angle_atom_site_label_3
_geom_angle
N1 C1 N2 116.1(17)
N1 C1 Au1 123.4(13)
N2 C1 Au1 120.4(16)
N3 C2 N2 118.1(16)
N3 C2 C6 127(2)
N2 C2 C6 115(2)
C4 C3 N3 123.2(19)
C4 C3 H3 118.4
N3 C3 H3 118.4
C3 C4 C5 119.8(17)
C3 C4 H4 120.1
C5 C4 H4 120.1
C4 C5 C6 121.1(17)
C4 C5 H5 119.5
C6 C5 H5 119.5
O1 C6 C5 128(2)
O1 C6 C2 119(2)
C5 C6 C2 113(2)
O1 C7 C8 109.8(16)
O1 C7 H7A 109.7
C8 C7 H7A 109.7
O1 C7 H7B 109.7
C8 C7 H7B 109.7
H7A C7 H7B 108.2
C7 C8 C9 108(2)
C7 C8 C10 115.3(19)
C9 C8 C10 110(2)
C7 C8 C11 109(2)
C9 C8 C11 107(2)
C10 C8 C11 108(2)
C12 C9 C8 112(2)
C12 C9 H9A 109.2
C8 C9 H9A 109.2
C12 C9 H9B 109.2
C8 C9 H9B 109.2
H9A C9 H9B 107.9
C17 C10 C8 112(2)
C17 C10 H10A 109.3
C8 C10 H10A 109.3
C17 C10 H10B 109.3
C8 C10 H10B 109.3
H10A C10 H10B 107.9
C8 C11 C14 111(2)
C8 C11 H11A 109.5
C14 C11 H11A 109.5
C8 C11 H11B 109.5
C14 C11 H11B 109.5
H11A C11 H11B 108.1
C9 C12 C15 110.5(18)
C9 C12 C13 113(2)
C15 C12 C13 104(2)
C9 C12 H12 109.7
C15 C12 H12 109.7
C13 C12 H12 109.7
C14 C13 C12 106(3)
C14 C13 H13A 110.5
C12 C13 H13A 110.5
C14 C13 H13B 110.5
C12 C13 H13B 110.5
H13A C13 H13B 108.7
C16 C14 C13 113(3)
C16 C14 C11 109(3)
C13 C14 C11 110(3)
C16 C14 H14 108.3
C13 C14 H14 108.3
C11 C14 H14 108.3
C17 C15 C12 110(2)
C17 C15 H15A 109.7
C12 C15 H15A 109.7
C17 C15 H15B 109.7
C12 C15 H15B 109.7
H15A C15 H15B 108.2
C14 C16 C17 111(2)
C14 C16 H16A 109.4
C17 C16 H16A 109.4
C14 C16 H16B 109.4
C17 C16 H16B 109.4
H16A C16 H16B 108.0
C10 C17 C15 109.6(19)
C10 C17 C16 109(2)
C15 C17 C16 105(2)
C10 C17 H17 110.8
C15 C17 H17 110.8
C16 C17 H17 110.8
C23 C18 N1 121(3)
C23 C18 C19 124(2)
N1 C18 C19 115(3)
C28 C19 C20 126(2)
C28 C19 C18 126(2)
C20 C19 C18 107(3)
C21 C20 C19 129(2)
C21 C20 H20 115.6
C19 C20 H20 115.6
C20 C21 C22 120.7(16)
C20 C21 C27 116.9(19)
C22 C21 C27 121.9(19)
C21 C22 C23 115.2(18)
C21 C22 C24 122.0(15)
C23 C22 C24 122.6(17)
C18 C23 C54 119(2)
C18 C23 C22 123(2)
C54 C23 C22 118(2)
C22 C24 C25 112.2(18)
C22 C24 H24A 109.2
C25 C24 H24A 109.2
C22 C24 H24B 109.2
C25 C24 H24B 109.2
H24A C24 H24B 107.9
C24 C25 C26 108.6(16)
C24 C25 H25A 110.0
C26 C25 H25A 110.0
C24 C25 H25B 110.0
C26 C25 H25B 110.0
H25A C25 H25B 108.3
C25 C26 C27 109.8(14)
C25 C26 H26A 109.7
C27 C26 H26A 109.7
C25 C26 H26B 109.7
C27 C26 H26B 109.7
H26A C26 H26B 108.2
C21 C27 C26 113.0(18)
C21 C27 H27A 109.0
C26 C27 H27A 109.0
C21 C27 H27B 109.0
C26 C27 H27B 109.0
H27A C27 H27B 107.8
C19 C28 C29 123.5(12)
C19 C28 C33 116.5(12)
C29 C28 C33 120.0
C30 C29 C28 120.0
C30 C29 H29 120.0
C28 C29 H29 120.0
C31 C30 C29 120.0
C31 C30 C34 122.1(16)
C29 C30 C34 117.7(16)
C32 C31 C30 120.0
C32 C31 H31 120.0
C30 C31 H31 120.0
C31 C32 C33 120.0
C31 C32 C35 110.1(15)
C33 C32 C35 129.8(15)
C32 C33 C28 120.0
C32 C33 H33 120.0
C28 C33 H33 120.0
F2 C34 F3 123(4)
F2 C34 F1 103(4)
F3 C34 F1 73(3)
F2 C34 C30 121(3)
F3 C34 C30 115(2)
F1 C34 C30 106(3)
F6 C35 F4 110(3)
F6 C35 F5 101(2)
F4 C35 F5 106(3)
F6 C35 C32 114(3)
F4 C35 C32 119(2)
F5 C35 C32 105(2)
N5 C36 N4 116.6(16)
N5 C36 Au2 121.1(16)
N4 C36 Au2 122.0(13)
N6 C37 N5 120.4(17)
N6 C37 C41 119.8(18)
N5 C37 C41 120(2)
N6 C38 C39 126(2)
N6 C38 H38 117.1
C39 C38 H38 117.1
C38 C39 C40 115.2(19)
C38 C39 H39 122.4
C40 C39 H39 122.4
C41 C40 C39 121(2)
C41 C40 H40 119.6
C39 C40 H40 119.6
C40 C41 O2 129(2)
C40 C41 C37 120(2)
O2 C41 C37 111(2)
O2 C42 C43 109.6(17)
O2 C42 H42A 109.8
C43 C42 H42A 109.8
O2 C42 H42B 109.8
C43 C42 H42B 109.8
H42A C42 H42B 108.2
C44 C43 C46 110(2)
C44 C43 C45 111(2)
C46 C43 C45 109(2)
C44 C43 C42 114(2)
C46 C43 C42 109.2(19)
C45 C43 C42 102.7(17)
C49 C44 C43 109(3)
C49 C44 H44A 109.9
C43 C44 H44A 109.9
C49 C44 H44B 109.9
C43 C44 H44B 109.9
H44A C44 H44B 108.3
C43 C45 C47 108.1(18)
C43 C45 H45A 110.1
C47 C45 H45A 110.1
C43 C45 H45B 110.1
C47 C45 H45B 110.1
H45A C45 H45B 108.4
C51 C46 C43 108(2)
C51 C46 H46A 110.1
C43 C46 H46A 110.1
C51 C46 H46B 110.1
C43 C46 H46B 110.1
H46A C46 H46B 108.4
C52 C47 C48 117(3)
C52 C47 C45 108(2)
C48 C47 C45 106(3)
C52 C47 H47 108.6
C48 C47 H47 108.6
C45 C47 H47 108.6
C47 C48 C49 108(3)
C47 C48 H48A 110.2
C49 C48 H48A 110.2
C47 C48 H48B 110.2
C49 C48 H48B 110.2
H48A C48 H48B 108.5
C44 C49 C48 113(3)
C44 C49 C50 110(3)
C48 C49 C50 106(3)
C44 C49 H49 109.5
C48 C49 H49 109.5
C50 C49 H49 109.5
C51 C50 C49 107(2)
C51 C50 H50A 110.2
C49 C50 H50A 110.2
C51 C50 H50B 110.2
C49 C50 H50B 110.2
H50A C50 H50B 108.5
C50 C51 C46 111(3)
C50 C51 C52 113(3)
C46 C51 C52 108.1(19)
C50 C51 H51 108.2
C46 C51 H51 108.2
C52 C51 H51 108.2
C47 C52 C51 109(3)
C47 C52 H52A 109.9
C51 C52 H52A 109.9
C47 C52 H52B 109.9
C51 C52 H52B 109.9
H52A C52 H52B 108.3
C54 C53 N4 110(2)
C54 C53 C58 125(3)
N4 C53 C58 124.1(18)
C53 C54 C23 133(4)
C53 C54 C55 113(2)
C23 C54 C55 114(3)
C56 C55 C62 119.5(18)
C56 C55 C54 121(2)
C62 C55 C54 119.1(18)
C57 C56 C55 117.3(19)
C57 C56 C59 123.2(18)
C55 C56 C59 119(2)
C58 C57 C56 122.1(19)
C58 C57 H57 118.9
C56 C57 H57 118.9
C57 C58 C53 120.7(19)
C57 C58 C64 117.3(17)
C53 C58 C64 121.8(15)
C60 C59 C56 114.8(17)
C60 C59 H59A 108.6
C56 C59 H59A 108.6
C60 C59 H59B 108.6
C56 C59 H59B 108.6
H59A C59 H59B 107.5
C59 C60 C61 108.9(17)
C59 C60 H60A 109.9
C61 C60 H60A 109.9
C59 C60 H60B 109.9
C61 C60 H60B 109.9
H60A C60 H60B 108.3
C60 C61 C62 111.0(16)
C60 C61 H61A 109.4
C62 C61 H61A 109.4
C60 C61 H61B 109.4
C62 C61 H61B 109.4
H61A C61 H61B 108.0
C55 C62 C61 113.8(16)
C55 C62 H62A 108.8
C61 C62 H62A 108.8
C55 C62 H62B 108.8
C61 C62 H62B 108.8
H62A C62 H62B 107.7
C64 C63 C68 120.0
C64 C63 H63 120.0
C68 C63 H63 120.0
C63 C64 C65 120.0
C63 C64 C58 117.0(9)
C65 C64 C58 123.0(9)
C66 C65 C64 120.0
C66 C65 H65 120.0
C64 C65 H65 120.0
C65 C66 C67 120.0
C65 C66 C70 122.4(16)
C67 C66 C70 117.6(16)
C68 C67 C66 120.0
C68 C67 H67 120.0
C66 C67 H67 120.0
C67 C68 C63 120.0
C67 C68 C69 122.8(17)
C63 C68 C69 116.5(17)
F9 C69 F8 118(3)
F9 C69 F7 103(3)
F8 C69 F7 101(3)
F9 C69 C68 118(3)
F8 C69 C68 109(3)
F7 C69 C68 106(2)
F11 C70 F10 109(3)
F11 C70 F12 107(3)
F10 C70 F12 106(2)
F11 C70 C66 113.7(19)
F10 C70 C66 111(3)
F12 C70 C66 110(3)
C1 N1 C18 129(2)
C1 N1 H1 115.7
C18 N1 H1 115.7
C1 N2 C2 130(2)
C1 N2 H2 115.2
C2 N2 H2 115.2
C2 N3 C3 116.1(16)
C36 N4 C53 123.1(14)
C36 N4 H4A 118.5
C53 N4 H4A 118.5
C36 N5 C37 129(2)
C36 N5 H5A 115.3
C37 N5 H5A 115.3
C38 N6 C37 118.7(17)
C6 O1 C7 114.5(18)
C41 O2 C42 110.9(18)
C34 F1 F3 46(2)
C34 F3 F1 61(3)
C1 Au1 Cl1 175.9(7)
C36 Au2 Cl2 177.0(6)

loop_
_geom_bond_atom_site_label_1
_geom_bond_atom_site_label_2
_geom_bond_distance
C1 N1 1.29(3)
C1 N2 1.35(2)
C1 Au1 1.995(19)
C2 N3 1.34(3)
C2 N2 1.39(2)
C2 C6 1.47(3)
C3 C4 1.38(3)
C3 N3 1.38(3)
C3 H3 0.9500
C4 C5 1.41(3)
C4 H4 0.9500
C5 C6 1.43(3)
C5 H5 0.9500
C6 O1 1.30(3)
C7 O1 1.46(3)
C7 C8 1.47(4)
C7 H7A 0.9900
C7 H7B 0.9900
C8 C9 1.51(3)
C8 C10 1.52(3)
C8 C11 1.53(4)
C9 C12 1.49(4)
C9 H9A 0.9900
C9 H9B 0.9900
C10 C17 1.51(4)
C10 H10A 0.9900
C10 H10B 0.9900
C11 C14 1.61(5)
C11 H11A 0.9900
C11 H11B 0.9900
C12 C15 1.57(4)
C12 C13 1.61(4)
C12 H12 1.0000
C13 C14 1.50(4)
C13 H13A 0.9900
C13 H13B 0.9900
C14 C16 1.38(6)
C14 H14 1.0000
C15 C17 1.53(4)
C15 H15A 0.9900
C15 H15B 0.9900
C16 C17 1.62(4)
C16 H16A 0.9900
C16 H16B 0.9900
C17 H17 1.0000
C18 C23 1.31(5)
C18 N1 1.43(3)
C18 C19 1.56(5)
C19 C28 1.30(4)
C19 C20 1.41(3)
C20 C21 1.38(3)
C20 H20 0.9500
C21 C22 1.39(3)
C21 C27 1.52(3)
C22 C23 1.46(2)
C22 C24 1.48(3)
C23 C54 1.40(2)
C24 C25 1.53(3)
C24 H24A 0.9900
C24 H24B 0.9900
C25 C26 1.53(2)
C25 H25A 0.9900
C25 H25B 0.9900
C26 C27 1.57(3)
C26 H26A 0.9900
C26 H26B 0.9900
C27 H27A 0.9900
C27 H27B 0.9900
C28 C29 1.3900
C28 C33 1.3900
C29 C30 1.3900
C29 H29 0.9500
C30 C31 1.3900
C30 C34 1.55(3)
C31 C32 1.3900
C31 H31 0.9500
C32 C33 1.3900
C32 C35 1.51(3)
C33 H33 0.9500
C34 F2 1.11(4)
C34 F3 1.20(5)
C34 F1 1.47(4)
C35 F6 1.31(4)
C35 F4 1.42(4)
C35 F5 1.43(3)
C36 N5 1.34(3)
C36 N4 1.37(3)
C36 Au2 1.984(16)
C37 N6 1.34(3)
C37 N5 1.39(2)
C37 C41 1.46(3)
C38 N6 1.33(3)
C38 C39 1.34(3)
C38 H38 0.9500
C39 C40 1.48(4)
C39 H39 0.9500
C40 C41 1.28(3)
C40 H40 0.9500
C41 O2 1.36(3)
C42 O2 1.47(3)
C42 C43 1.56(3)
C42 H42A 0.9900
C42 H42B 0.9900
C43 C44 1.51(4)
C43 C46 1.55(3)
C43 C45 1.55(3)
C44 C49 1.44(5)
C44 H44A 0.9900
C44 H44B 0.9900
C45 C47 1.58(4)
C45 H45A 0.9900
C45 H45B 0.9900
C46 C51 1.54(3)
C46 H46A 0.9900
C46 H46B 0.9900
C47 C52 1.47(5)
C47 C48 1.50(5)
C47 H47 1.0000
C48 C49 1.60(5)
C48 H48A 0.9900
C48 H48B 0.9900
C49 C50 1.69(5)
C49 H49 1.0000
C50 C51 1.42(5)
C50 H50A 0.9900
C50 H50B 0.9900
C51 C52 1.56(4)
C51 H51 1.0000
C52 H52A 0.9900
C52 H52B 0.9900
C53 C54 1.30(4)
C53 N4 1.38(3)
C53 C58 1.44(3)
C54 C55 1.59(5)
C55 C56 1.43(3)
C55 C62 1.53(3)
C56 C57 1.39(3)
C56 C59 1.50(3)
C57 C58 1.37(3)
C57 H57 0.9500
C58 C64 1.58(2)
C59 C60 1.41(3)
C59 H59A 0.9900
C59 H59B 0.9900
C60 C61 1.52(3)
C60 H60A 0.9900
C60 H60B 0.9900
C61 C62 1.54(2)
C61 H61A 0.9900
C61 H61B 0.9900
C62 H62A 0.9900
C62 H62B 0.9900
C63 C64 1.3900
C63 C68 1.3900
C63 H63 0.9500
C64 C65 1.3900
C65 C66 1.3900
C65 H65 0.9500
C66 C67 1.3900
C66 C70 1.51(3)
C67 C68 1.3900
C67 H67 0.9500
C68 C69 1.54(3)
C69 F9 1.20(5)
C69 F8 1.33(5)
C69 F7 1.39(4)
C70 F11 1.23(4)
C70 F10 1.34(4)
C70 F12 1.34(4)
N1 H1 0.8800
N2 H2 0.8800
N4 H4A 0.8800
N5 H5A 0.8800
F1 F3 1.60(6)
Cl1 Au1 2.283(4)
Cl2 Au2 2.289(4)
